data_7249841
loop_
_publ_author_name
'Li, Huifang'
'Gao, Yiqun'
'Lin, Xi'
'Lin, Xiao-Li'
'Li, Ke'
'Li, Hao-Hong'
'Zheng, Huidong'

_publ_section_title
;
 The ternary resistive switching memory of copper-organic
 complex/iodocuprate/sulfur hybrid endowed by \p-\p interactions and S8
 relaxation
;
_journal_name_full CrystEngComm
_journal_paper_doi 10.1039/D4CE01147C
_journal_year 2025
_chemical_formula_moiety 'C24 H16 Cu I N4, 0.5(S8), 0.5(Cu2 I4)'
_chemical_formula_sum 'C24 H16 Cu2 I3 N4 S4'
_chemical_formula_weight 996.45
_space_group_crystal_system orthorhombic
_space_group_IT_number 56
_space_group_name_Hall '-P 2ab 2ac'
_space_group_name_H-M_alt 'P c c n'
_atom_sites_solution_hydrogens geom
_atom_sites_solution_primary dual
_audit_creation_date 2024-07-15
_audit_creation_method
;
Olex2 1.5
(compiled 2023.03.06 svn.rbb2c1857 for OlexSys, GUI svn.r6748)
;
_audit_update_record
;
2024-08-13 deposited with the CCDC.	2025-01-27 downloaded from the CCDC.
;
_cell_angle_alpha 90
_cell_angle_beta 90
_cell_angle_gamma 90
_cell_formula_units_Z 8
_cell_length_a 23.119(2)
_cell_length_b 15.1711(12)
_cell_length_c 16.9715(15)
_cell_measurement_reflns_used 9934
_cell_measurement_temperature 296.15
_cell_measurement_theta_max 24.26
_cell_measurement_theta_min 2.40
_cell_volume 5952.6(9)
_computing_cell_refinement 'SAINT V8.38A (Bruker, 2018)'
_computing_data_reduction 'SAINT V8.38A (Bruker, 2018)'
_computing_molecular_graphics 'Olex2 1.5 (Dolomanov et al., 2009)'
_computing_publication_material 'Olex2 1.5 (Dolomanov et al., 2009)'
_computing_structure_refinement 'SHELXL 2019/3 (Sheldrick, 2015)'
_computing_structure_solution 'SHELXT 2014/5 (Sheldrick, 2014)'
_diffrn_ambient_temperature 296.15
_diffrn_measured_fraction_theta_full 0.999
_diffrn_measured_fraction_theta_max 0.999
_diffrn_measurement_device_type 'Bruker APEX-II CCD'
_diffrn_measurement_method '\f and \w scans'
_diffrn_radiation_type MoK\a
_diffrn_radiation_wavelength 0.71073
_diffrn_reflns_av_R_equivalents 0.0471
_diffrn_reflns_av_unetI/netI 0.0255
_diffrn_reflns_Laue_measured_fraction_full 0.999
_diffrn_reflns_Laue_measured_fraction_max 0.999
_diffrn_reflns_limit_h_max 25
_diffrn_reflns_limit_h_min -27
_diffrn_reflns_limit_k_max 17
_diffrn_reflns_limit_k_min -18
_diffrn_reflns_limit_l_max 19
_diffrn_reflns_limit_l_min -20
_diffrn_reflns_number 45973
_diffrn_reflns_point_group_measured_fraction_full 0.999
_diffrn_reflns_point_group_measured_fraction_max 0.999
_diffrn_reflns_theta_full 25.064
_diffrn_reflns_theta_max 25.064
_diffrn_reflns_theta_min 2.004
_diffrn_source_current 1.4
_diffrn_source_power 0.07
_diffrn_source_voltage 50.0
_diffrn_standards_number 0
_exptl_absorpt_coefficient_mu 4.844
_exptl_absorpt_correction_T_max 0.7452
_exptl_absorpt_correction_T_min 0.5448
_exptl_absorpt_correction_type none
_exptl_absorpt_process_details
;
SADABS-2016/2 (Bruker,2016/2) was used for absorption correction.
wR2(int) was 0.1021 before and 0.0462 after correction.
The Ratio of minimum to maximum transmission is 0.7311.
The \l/2 correction factor is Not present.
;
_exptl_crystal_density_diffrn 2.224
_exptl_crystal_description block
_exptl_crystal_F_000 3752
_refine_diff_density_max 1.430
_refine_diff_density_min -1.521
_refine_diff_density_rms 0.117
_refine_ls_extinction_coef 0.00016(7)
_refine_ls_extinction_expression Fc^*^=kFc[1+0.001xFc^2^\l^3^/sin(2\q)]^-1/4^
_refine_ls_extinction_method 'SHELXL-2019/2 (Sheldrick 2019)'
_refine_ls_goodness_of_fit_ref 0.677
_refine_ls_hydrogen_treatment constr
_refine_ls_matrix_type full
_refine_ls_number_parameters 340
_refine_ls_number_reflns 5272
_refine_ls_number_restraints 0
_refine_ls_restrained_S_all 0.677
_refine_ls_R_factor_all 0.0681
_refine_ls_R_factor_gt 0.0443
_refine_ls_shift/su_max 0.025
_refine_ls_shift/su_mean 0.004
_refine_ls_structure_factor_coef Fsqd
_refine_ls_weighting_details 'w=1/[\s^2^(Fo^2^)+(0.1945P)^2^+46.3162P] where P=(Fo^2^+2Fc^2^)/3'
_refine_ls_weighting_scheme calc
_refine_ls_wR_factor_gt 0.1565
_refine_ls_wR_factor_ref 0.1980
_reflns_Friedel_coverage 0.000
_reflns_number_gt 3729
_reflns_number_total 5272
_reflns_threshold_expression 'I > 2\s(I)'
_cod_data_source_file d4ce01147c2.cif
_cod_data_source_block 11
_cod_original_cell_volume 5952.7(9)
_cod_database_code 7249841
_shelx_shelxl_version_number 2019/3
_shelx_space_group_comment
;
The symmetry employed for this shelxl refinement is uniquely defined
by the following loop, which should always be used as a source of
symmetry information in preference to the above space-group names.
They are only intended as comments.
;
_olex2_refinement_description
;
1. Fixed Uiso
 At 1.2 times of:
  All C(H) groups
2. Others
 Fixed Sof: I4(0.5)
3.a Aromatic/amide H refined with riding coordinates:
 C1(H1), C2(H2), C3(H3), C5(H5), C6(H6), C8(H8), C9(H9), C10(H10), C13(H13),
 C14(H14), C15(H15), C17(H17), C18(H18), C20(H20), C21(H21), C22(H22)
;
_olex2_submission_special_instructions 'No special instructions were received'

loop_
_space_group_symop_operation_xyz
'x, y, z'
'-x+1/2, -y+1/2, z'
'-x, y+1/2, -z+1/2'
'x+1/2, -y, -z+1/2'
'-x, -y, -z'
'x-1/2, y-1/2, -z'
'x, -y-1/2, z-1/2'
'-x-1/2, y, z-1/2'

loop_
_atom_site_label
_atom_site_type_symbol
_atom_site_fract_x
_atom_site_fract_y
_atom_site_fract_z
_atom_site_U_iso_or_equiv
_atom_site_adp_type
_atom_site_occupancy
_atom_site_site_symmetry_order
_atom_site_calc_flag
_atom_site_refinement_flags_posn
_atom_site_refinement_flags_adp
_atom_site_refinement_flags_occupancy
_atom_site_disorder_assembly
_atom_site_disorder_group
Cu1 Cu 0.50625(4) 0.51822(7) 0.25110(5) 0.0468(3) Uani 1 1 d . . . . .
Cu2 Cu 0.75157(6) 0.33859(9) 0.37659(7) 0.0764(5) Uani 1 1 d . . . . .
I1 I 0.51628(3) 0.69370(4) 0.24653(4) 0.0683(3) Uani 1 1 d . . . . .
I2 I 0.750000 0.250000 0.50567(5) 0.0559(3) Uani 1 2 d S T P . .
I3 I 0.75372(2) 0.50315(4) 0.37055(4) 0.0621(3) Uani 1 1 d . . . . .
I4 I 0.71519(10) 0.26623(10) 0.25323(7) 0.0927(6) Uani 0.5 1 d . . P . .
S1 S 0.28203(13) 0.29678(18) 0.46514(15) 0.0759(7) Uani 1 1 d . . . . .
S2 S 0.34336(12) 0.26056(16) 0.38519(16) 0.0684(7) Uani 1 1 d . . . . .
S3 S 0.32597(11) 0.33048(15) 0.28460(15) 0.0673(6) Uani 1 1 d . . . . .
S4 S 0.29402(12) 0.24274(16) 0.20470(14) 0.0676(7) Uani 1 1 d . . . . .
N1 N 0.4341(3) 0.5226(4) 0.3155(4) 0.0470(15) Uani 1 1 d . . . . .
N2 N 0.5312(3) 0.4335(4) 0.3431(4) 0.0432(14) Uani 1 1 d . . . . .
N3 N 0.5783(3) 0.5013(4) 0.1889(4) 0.0462(15) Uani 1 1 d . . . . .
N4 N 0.4720(3) 0.4474(4) 0.1538(4) 0.0452(14) Uani 1 1 d . . . . .
C1 C 0.3856(4) 0.5680(6) 0.3009(6) 0.063(2) Uani 1 1 d . . . . .
H1 H 0.382832 0.599640 0.254139 0.075 Uiso 1 1 calc R U . . .
C2 C 0.3393(4) 0.5696(6) 0.3530(6) 0.065(2) Uani 1 1 d . . . . .
H2 H 0.305985 0.600986 0.340513 0.078 Uiso 1 1 calc R U . . .
C3 C 0.3428(3) 0.5251(6) 0.4221(6) 0.060(2) Uani 1 1 d . . . . .
H3 H 0.312079 0.526737 0.457452 0.071 Uiso 1 1 calc R U . . .
C4 C 0.3924(3) 0.4771(5) 0.4404(5) 0.0504(19) Uani 1 1 d . . . . .
C5 C 0.4002(4) 0.4296(6) 0.5127(5) 0.060(2) Uani 1 1 d . . . . .
H5 H 0.371009 0.430055 0.550451 0.072 Uiso 1 1 calc R U . . .
C6 C 0.4490(4) 0.3848(6) 0.5265(5) 0.061(2) Uani 1 1 d . . . . .
H6 H 0.453026 0.354213 0.573670 0.073 Uiso 1 1 calc R U . . .
C7 C 0.4954(4) 0.3829(5) 0.4702(5) 0.0484(19) Uani 1 1 d . . . . .
C8 C 0.5481(4) 0.3388(6) 0.4820(5) 0.061(2) Uani 1 1 d . . . . .
H8 H 0.554719 0.307708 0.528376 0.073 Uiso 1 1 calc R U . . .
C9 C 0.5891(4) 0.3421(6) 0.4255(6) 0.062(2) Uani 1 1 d . . . . .
H9 H 0.624059 0.312812 0.432857 0.075 Uiso 1 1 calc R U . . .
C10 C 0.5796(4) 0.3888(6) 0.3562(6) 0.059(2) Uani 1 1 d . . . . .
H10 H 0.608117 0.388755 0.317642 0.071 Uiso 1 1 calc R U . . .
C11 C 0.4896(3) 0.4291(5) 0.3988(4) 0.0391(16) Uani 1 1 d . . . . .
C12 C 0.4371(3) 0.4772(5) 0.3837(4) 0.0434(17) Uani 1 1 d . . . . .
C13 C 0.6309(3) 0.5295(6) 0.2082(5) 0.055(2) Uani 1 1 d . . . . .
H13 H 0.636041 0.559039 0.255766 0.066 Uiso 1 1 calc R U . . .
C14 C 0.6787(3) 0.5162(6) 0.1593(6) 0.060(2) Uani 1 1 d . . . . .
H14 H 0.714953 0.536333 0.174609 0.072 Uiso 1 1 calc R U . . .
C15 C 0.6721(3) 0.4741(6) 0.0899(5) 0.057(2) Uani 1 1 d . . . . .
H15 H 0.703884 0.464377 0.057360 0.068 Uiso 1 1 calc R U . . .
C16 C 0.6164(3) 0.4450(5) 0.0669(4) 0.0457(17) Uani 1 1 d . . . . .
C17 C 0.6045(3) 0.4030(5) -0.0062(5) 0.0503(19) Uani 1 1 d . . . . .
H17 H 0.634631 0.393299 -0.041497 0.060 Uiso 1 1 calc R U . . .
C18 C 0.5509(4) 0.3769(5) -0.0256(5) 0.053(2) Uani 1 1 d . . . . .
H18 H 0.544194 0.351156 -0.074467 0.063 Uiso 1 1 calc R U . . .
C19 C 0.5034(3) 0.3884(5) 0.0288(5) 0.0477(18) Uani 1 1 d . . . . .
C20 C 0.4464(4) 0.3609(5) 0.0129(5) 0.056(2) Uani 1 1 d . . . . .
H20 H 0.437563 0.332401 -0.034130 0.067 Uiso 1 1 calc R U . . .
C21 C 0.4038(4) 0.3770(6) 0.0678(6) 0.063(2) Uani 1 1 d . . . . .
H21 H 0.366099 0.358117 0.058956 0.075 Uiso 1 1 calc R U . . .
C22 C 0.4181(3) 0.4222(6) 0.1374(5) 0.054(2) Uani 1 1 d . . . . .
H22 H 0.388911 0.435009 0.173238 0.065 Uiso 1 1 calc R U . . .
C23 C 0.5136(3) 0.4299(5) 0.1003(4) 0.0398(16) Uani 1 1 d . . . . .
C24 C 0.5712(3) 0.4591(5) 0.1196(4) 0.0384(16) Uani 1 1 d . . . . .

loop_
_atom_site_aniso_label
_atom_site_aniso_U_11
_atom_site_aniso_U_22
_atom_site_aniso_U_33
_atom_site_aniso_U_23
_atom_site_aniso_U_13
_atom_site_aniso_U_12
Cu1 0.0376(5) 0.0628(7) 0.0401(6) 0.0006(4) 0.0023(4) 0.0010(4)
Cu2 0.0915(10) 0.0766(9) 0.0610(8) 0.0120(6) -0.0174(6) -0.0306(7)
I1 0.0788(5) 0.0599(4) 0.0662(5) 0.0044(3) -0.0019(3) -0.0034(3)
I2 0.0652(5) 0.0579(5) 0.0445(5) 0.000 0.000 0.0069(3)
I3 0.0546(4) 0.0715(5) 0.0601(4) 0.0168(3) 0.0015(2) 0.0043(3)
I4 0.1695(17) 0.0655(9) 0.0431(7) -0.0028(5) -0.0077(7) -0.0299(10)
S1 0.0935(19) 0.0813(17) 0.0529(14) -0.0143(12) -0.0044(13) -0.0148(14)
S2 0.0632(16) 0.0680(15) 0.0739(16) -0.0023(11) -0.0173(12) 0.0014(11)
S3 0.0761(16) 0.0559(13) 0.0698(15) 0.0028(11) 0.0105(12) -0.0122(11)
S4 0.0854(18) 0.0649(14) 0.0526(13) -0.0063(10) 0.0142(12) 0.0095(12)
N1 0.041(4) 0.052(4) 0.047(4) 0.001(3) -0.003(3) 0.008(3)
N2 0.040(3) 0.048(3) 0.042(3) -0.001(3) -0.002(3) 0.002(3)
N3 0.034(3) 0.060(4) 0.045(4) 0.000(3) -0.002(3) -0.005(3)
N4 0.040(3) 0.055(4) 0.041(3) 0.005(3) -0.006(3) -0.005(3)
C1 0.051(5) 0.069(6) 0.069(6) 0.001(5) -0.003(4) 0.003(4)
C2 0.046(5) 0.073(6) 0.077(6) -0.011(5) 0.005(4) 0.014(4)
C3 0.038(4) 0.073(5) 0.067(6) -0.015(5) 0.015(4) -0.006(4)
C4 0.041(4) 0.055(5) 0.056(5) -0.015(4) 0.007(3) -0.015(3)
C5 0.063(5) 0.082(6) 0.036(4) -0.007(4) 0.010(4) -0.025(5)
C6 0.073(6) 0.062(5) 0.047(5) -0.002(4) -0.003(4) -0.025(5)
C7 0.058(5) 0.049(4) 0.039(4) -0.004(3) -0.012(4) -0.013(4)
C8 0.076(6) 0.054(5) 0.054(5) 0.006(4) -0.016(5) -0.005(4)
C9 0.066(5) 0.056(5) 0.065(6) 0.000(4) -0.027(5) 0.014(4)
C10 0.045(5) 0.064(5) 0.067(6) 0.000(4) -0.004(4) 0.006(4)
C11 0.046(4) 0.038(4) 0.034(4) -0.006(3) -0.008(3) -0.001(3)
C12 0.046(4) 0.044(4) 0.040(4) -0.008(3) 0.001(3) -0.002(3)
C13 0.044(5) 0.068(5) 0.054(5) -0.009(4) -0.007(4) -0.005(4)
C14 0.026(4) 0.080(6) 0.074(6) -0.006(5) 0.003(4) -0.004(4)
C15 0.038(4) 0.071(5) 0.062(5) 0.004(4) 0.006(4) -0.006(4)
C16 0.045(4) 0.047(4) 0.046(4) 0.002(3) 0.004(3) 0.006(3)
C17 0.050(5) 0.052(4) 0.049(5) -0.004(4) 0.012(4) 0.000(4)
C18 0.063(5) 0.049(4) 0.046(5) -0.011(4) -0.002(4) 0.006(4)
C19 0.048(4) 0.047(4) 0.048(5) 0.005(3) -0.005(4) -0.002(3)
C20 0.058(5) 0.046(4) 0.062(5) -0.006(4) -0.012(4) -0.007(4)
C21 0.047(5) 0.068(6) 0.073(6) 0.008(5) -0.014(4) -0.016(4)
C22 0.043(4) 0.071(5) 0.049(5) 0.000(4) -0.006(4) -0.012(4)
C23 0.039(4) 0.045(4) 0.035(4) 0.005(3) 0.000(3) 0.003(3)
C24 0.037(4) 0.039(4) 0.039(4) 0.010(3) 0.002(3) 0.005(3)

loop_
_atom_type_symbol
_atom_type_description
_atom_type_scat_dispersion_real
_atom_type_scat_dispersion_imag
_atom_type_scat_source
C C 0.0033 0.0016 'International Tables Vol C Tables 4.2.6.8 and 6.1.1.4'
H H 0.0000 0.0000 'International Tables Vol C Tables 4.2.6.8 and 6.1.1.4'
N N 0.0061 0.0033 'International Tables Vol C Tables 4.2.6.8 and 6.1.1.4'
S S 0.1246 0.1234 'International Tables Vol C Tables 4.2.6.8 and 6.1.1.4'
Cu Cu 0.3201 1.2651 'International Tables Vol C Tables 4.2.6.8 and 6.1.1.4'
I I -0.4742 1.8119 'International Tables Vol C Tables 4.2.6.8 and 6.1.1.4'

loop_
_geom_angle_atom_site_label_1
_geom_angle_atom_site_label_2
_geom_angle_atom_site_label_3
_geom_angle
_geom_angle_site_symmetry_1
_geom_angle_site_symmetry_3
_geom_angle_publ_flag
N1 Cu1 I1 93.16(19) . . ?
N1 Cu1 N2 81.0(2) . . ?
N1 Cu1 N4 97.5(3) . . ?
N2 Cu1 I1 127.30(17) . . ?
N2 Cu1 N4 111.8(2) . . ?
N3 Cu1 I1 92.32(19) . . ?
N3 Cu1 N1 174.4(3) . . ?
N3 Cu1 N2 94.9(2) . . ?
N3 Cu1 N4 80.5(2) . . ?
N4 Cu1 I1 120.91(17) . . ?
Cu2 Cu2 I4 55.06(4) 2_655 2_655 ?
I2 Cu2 Cu2 58.46(3) . 2_655 ?
I2 Cu2 I4 110.60(6) . 2_655 ?
I3 Cu2 Cu2 177.61(3) . 2_655 ?
I3 Cu2 I2 123.89(6) . . ?
I3 Cu2 I4 114.17(6) . . ?
I3 Cu2 I4 122.89(6) . 2_655 ?
I4 Cu2 Cu2 63.49(5) . 2_655 ?
I4 Cu2 I2 118.53(6) . . ?
I4 Cu2 I4 37.09(10) . 2_655 ?
Cu2 I2 Cu2 63.08(7) 2_655 . ?
Cu2 I4 Cu2 61.45(6) . 2_655 ?
I4 I4 Cu2 64.01(7) 2_655 2_655 ?
I4 I4 Cu2 78.90(8) 2_655 . ?
S2 S1 S1 108.40(17) . 2 ?
S1 S2 S3 106.17(16) . . ?
S4 S3 S2 106.69(14) . . ?
S3 S4 S4 106.85(14) . 2 ?
C1 N1 Cu1 128.0(6) . . ?
C1 N1 C12 117.7(7) . . ?
C12 N1 Cu1 114.2(5) . . ?
C10 N2 Cu1 131.9(6) . . ?
C10 N2 C11 117.3(7) . . ?
C11 N2 Cu1 110.7(5) . . ?
C13 N3 Cu1 126.4(6) . . ?
C13 N3 C24 118.6(7) . . ?
C24 N3 Cu1 115.0(5) . . ?
C22 N4 Cu1 131.1(6) . . ?
C22 N4 C23 117.9(7) . . ?
C23 N4 Cu1 111.0(5) . . ?
N1 C1 H1 118.8 . . ?
N1 C1 C2 122.5(9) . . ?
C2 C1 H1 118.8 . . ?
C1 C2 H2 120.1 . . ?
C3 C2 C1 119.7(8) . . ?
C3 C2 H2 120.1 . . ?
C2 C3 H3 119.9 . . ?
C2 C3 C4 120.1(8) . . ?
C4 C3 H3 119.9 . . ?
C3 C4 C5 123.7(8) . . ?
C3 C4 C12 116.7(8) . . ?
C12 C4 C5 119.5(8) . . ?
C4 C5 H5 119.7 . . ?
C6 C5 C4 120.6(8) . . ?
C6 C5 H5 119.7 . . ?
C5 C6 H6 119.2 . . ?
C5 C6 C7 121.6(8) . . ?
C7 C6 H6 119.2 . . ?
C8 C7 C6 124.2(8) . . ?
C11 C7 C6 119.5(8) . . ?
C11 C7 C8 116.3(8) . . ?
C7 C8 H8 120.3 . . ?
C9 C8 C7 119.3(8) . . ?
C9 C8 H8 120.3 . . ?
C8 C9 H9 119.7 . . ?
C8 C9 C10 120.5(8) . . ?
C10 C9 H9 119.7 . . ?
N2 C10 C9 122.5(9) . . ?
N2 C10 H10 118.8 . . ?
C9 C10 H10 118.8 . . ?
N2 C11 C7 124.0(7) . . ?
N2 C11 C12 116.8(6) . . ?
C7 C11 C12 119.1(7) . . ?
N1 C12 C4 123.2(7) . . ?
N1 C12 C11 117.1(7) . . ?
C4 C12 C11 119.7(7) . . ?
N3 C13 H13 119.0 . . ?
N3 C13 C14 122.0(8) . . ?
C14 C13 H13 119.0 . . ?
C13 C14 H14 120.0 . . ?
C15 C14 C13 120.0(7) . . ?
C15 C14 H14 120.0 . . ?
C14 C15 H15 120.4 . . ?
C14 C15 C16 119.3(7) . . ?
C16 C15 H15 120.4 . . ?
C15 C16 C17 123.7(7) . . ?
C24 C16 C15 117.3(7) . . ?
C24 C16 C17 119.0(7) . . ?
C16 C17 H17 119.2 . . ?
C18 C17 C16 121.6(7) . . ?
C18 C17 H17 119.2 . . ?
C17 C18 H18 119.7 . . ?
C17 C18 C19 120.7(7) . . ?
C19 C18 H18 119.7 . . ?
C20 C19 C18 123.6(8) . . ?
C23 C19 C18 119.0(7) . . ?
C23 C19 C20 117.4(7) . . ?
C19 C20 H20 120.4 . . ?
C21 C20 C19 119.1(8) . . ?
C21 C20 H20 120.4 . . ?
C20 C21 H21 120.4 . . ?
C20 C21 C22 119.1(8) . . ?
C22 C21 H21 120.4 . . ?
N4 C22 C21 122.5(8) . . ?
N4 C22 H22 118.8 . . ?
C21 C22 H22 118.8 . . ?
N4 C23 C19 123.9(7) . . ?
N4 C23 C24 116.4(6) . . ?
C19 C23 C24 119.7(7) . . ?
N3 C24 C16 122.8(7) . . ?
N3 C24 C23 117.2(6) . . ?
C16 C24 C23 120.0(7) . . ?

loop_
_geom_bond_atom_site_label_1
_geom_bond_atom_site_label_2
_geom_bond_distance
_geom_bond_site_symmetry_2
_geom_bond_publ_flag
Cu1 I1 2.6735(13) . ?
Cu1 N1 1.995(6) . ?
Cu1 N2 2.103(6) . ?
Cu1 N3 1.989(6) . ?
Cu1 N4 2.122(6) . ?
Cu2 Cu2 2.689(3) 2_655 ?
Cu2 I2 2.5702(14) . ?
Cu2 I3 2.4992(15) . ?
Cu2 I4 2.739(2) 2_655 ?
Cu2 I4 2.5092(18) . ?
I4 I4 1.683(5) 2_655 ?
S1 S1 2.051(5) 2 ?
S1 S2 2.038(4) . ?
S2 S3 2.050(4) . ?
S3 S4 2.039(4) . ?
S4 S4 2.047(6) 2 ?
N1 C1 1.339(10) . ?
N1 C12 1.349(10) . ?
N2 C10 1.326(10) . ?
N2 C11 1.351(9) . ?
N3 C13 1.331(10) . ?
N3 C24 1.348(9) . ?
N4 C22 1.333(10) . ?
N4 C23 1.349(9) . ?
C1 H1 0.9300 . ?
C1 C2 1.389(12) . ?
C2 H2 0.9300 . ?
C2 C3 1.355(13) . ?
C3 H3 0.9300 . ?
C3 C4 1.395(12) . ?
C4 C5 1.435(12) . ?
C4 C12 1.411(11) . ?
C5 H5 0.9300 . ?
C5 C6 1.338(13) . ?
C6 H6 0.9300 . ?
C6 C7 1.437(12) . ?
C7 C8 1.405(12) . ?
C7 C11 1.406(10) . ?
C8 H8 0.9300 . ?
C8 C9 1.350(13) . ?
C9 H9 0.9300 . ?
C9 C10 1.390(13) . ?
C10 H10 0.9300 . ?
C11 C12 1.438(10) . ?
C13 H13 0.9300 . ?
C13 C14 1.396(12) . ?
C14 H14 0.9300 . ?
C14 C15 1.349(13) . ?
C15 H15 0.9300 . ?
C15 C16 1.417(11) . ?
C16 C17 1.422(11) . ?
C16 C24 1.392(10) . ?
C17 H17 0.9300 . ?
C17 C18 1.343(11) . ?
C18 H18 0.9300 . ?
C18 C19 1.444(11) . ?
C19 C20 1.410(11) . ?
C19 C23 1.387(11) . ?
C20 H20 0.9300 . ?
C20 C21 1.377(13) . ?
C21 H21 0.9300 . ?
C21 C22 1.405(12) . ?
C22 H22 0.9300 . ?
C23 C24 1.442(10) . ?

loop_
_geom_torsion_atom_site_label_1
_geom_torsion_atom_site_label_2
_geom_torsion_atom_site_label_3
_geom_torsion_atom_site_label_4
_geom_torsion
_geom_torsion_site_symmetry_1
_geom_torsion_site_symmetry_2
_geom_torsion_site_symmetry_3
_geom_torsion_site_symmetry_4
_geom_torsion_publ_flag
Cu1 N1 C1 C2 -176.2(7) . . . . ?
Cu1 N1 C12 C4 175.3(6) . . . . ?
Cu1 N1 C12 C11 -3.0(8) . . . . ?
Cu1 N2 C10 C9 174.1(6) . . . . ?
Cu1 N2 C11 C7 -175.2(5) . . . . ?
Cu1 N2 C11 C12 3.0(8) . . . . ?
Cu1 N3 C13 C14 -178.3(7) . . . . ?
Cu1 N3 C24 C16 177.1(5) . . . . ?
Cu1 N3 C24 C23 -1.5(8) . . . . ?
Cu1 N4 C22 C21 178.4(6) . . . . ?
Cu1 N4 C23 C19 -176.7(6) . . . . ?
Cu1 N4 C23 C24 1.7(8) . . . . ?
N1 C1 C2 C3 1.1(14) . . . . ?
N2 C11 C12 N1 -0.1(10) . . . . ?
N2 C11 C12 C4 -178.5(6) . . . . ?
N3 C13 C14 C15 0.5(14) . . . . ?
N4 C23 C24 N3 -0.3(10) . . . . ?
N4 C23 C24 C16 -178.9(7) . . . . ?
C1 N1 C12 C4 -1.4(11) . . . . ?
C1 N1 C12 C11 -179.7(7) . . . . ?
C1 C2 C3 C4 -0.9(14) . . . . ?
C2 C3 C4 C5 178.7(8) . . . . ?
C2 C3 C4 C12 -0.4(12) . . . . ?
C3 C4 C5 C6 -179.9(8) . . . . ?
C3 C4 C12 N1 1.6(11) . . . . ?
C3 C4 C12 C11 179.9(7) . . . . ?
C4 C5 C6 C7 0.5(12) . . . . ?
C5 C4 C12 N1 -177.6(7) . . . . ?
C5 C4 C12 C11 0.7(10) . . . . ?
C5 C6 C7 C8 178.5(8) . . . . ?
C5 C6 C7 C11 0.0(12) . . . . ?
C6 C7 C8 C9 -179.3(8) . . . . ?
C6 C7 C11 N2 178.0(7) . . . . ?
C6 C7 C11 C12 -0.1(10) . . . . ?
C7 C8 C9 C10 0.3(13) . . . . ?
C7 C11 C12 N1 178.1(7) . . . . ?
C7 C11 C12 C4 -0.2(10) . . . . ?
C8 C7 C11 N2 -0.6(11) . . . . ?
C8 C7 C11 C12 -178.7(7) . . . . ?
C8 C9 C10 N2 1.6(14) . . . . ?
C10 N2 C11 C7 2.4(11) . . . . ?
C10 N2 C11 C12 -179.5(7) . . . . ?
C11 N2 C10 C9 -2.9(12) . . . . ?
C11 C7 C8 C9 -0.7(11) . . . . ?
C12 N1 C1 C2 0.0(13) . . . . ?
C12 C4 C5 C6 -0.8(12) . . . . ?
C13 N3 C24 C16 -1.0(11) . . . . ?
C13 N3 C24 C23 -179.6(7) . . . . ?
C13 C14 C15 C16 0.9(14) . . . . ?
C14 C15 C16 C17 177.6(8) . . . . ?
C14 C15 C16 C24 -2.2(12) . . . . ?
C15 C16 C17 C18 -179.6(8) . . . . ?
C15 C16 C24 N3 2.3(11) . . . . ?
C15 C16 C24 C23 -179.2(7) . . . . ?
C16 C17 C18 C19 -1.9(12) . . . . ?
C17 C16 C24 N3 -177.5(7) . . . . ?
C17 C16 C24 C23 1.0(10) . . . . ?
C17 C18 C19 C20 -178.7(8) . . . . ?
C17 C18 C19 C23 2.5(12) . . . . ?
C18 C19 C20 C21 -178.3(8) . . . . ?
C18 C19 C23 N4 177.0(7) . . . . ?
C18 C19 C23 C24 -1.3(11) . . . . ?
C19 C20 C21 C22 1.6(13) . . . . ?
C19 C23 C24 N3 178.2(7) . . . . ?
C19 C23 C24 C16 -0.4(10) . . . . ?
C20 C19 C23 N4 -1.8(11) . . . . ?
C20 C19 C23 C24 179.9(7) . . . . ?
C20 C21 C22 N4 -2.6(13) . . . . ?
C22 N4 C23 C19 0.9(11) . . . . ?
C22 N4 C23 C24 179.3(7) . . . . ?
C23 N4 C22 C21 1.4(12) . . . . ?
C23 C19 C20 C21 0.5(12) . . . . ?
C24 N3 C13 C14 -0.4(12) . . . . ?
C24 C16 C17 C18 0.1(11) . . . . ?
